data_2013693
loop_
_publ_author_name
'Prabodhika Mallikaratchy'
'Richard E. Norman'
'Frank R. Fronczek'
'Thomas Junk'

_publ_section_title
;
 Tribromo(3,5-dimethyl-2-nitrophenyl-\k^2^<i>C</i>^1^,<i>O</i>)tellurium(IV),
 bromo(3,5-dimethyl-2-nitrophenyl-\k^2^<i>C</i>^1^,<i>O</i>)tellurium(II)
 and
 bromo(3,5-dimethyl-2-nitrosophenyl-\k^2^<i>C</i>^1^,<i>O</i>)tellurium(II)
;
_journal_issue 10
_journal_name_full 'Acta Crystallographica Section C'
_journal_page_first o571
_journal_page_last o574
_journal_paper_doi 10.1107/S0108270103017955
_journal_volume 59
_journal_year 2003
_chemical_formula_iupac 'C8 H8 Br N O Te'
_chemical_formula_moiety 'C8 H8 Br N O Te'
_chemical_formula_sum 'C8 H8 Br N O Te'
_chemical_formula_weight 341.66
_chemical_name_systematic
;
bromo(3,5-dimethyl-2-nitrosophenyl-\k^2^C^1^,O)tellurium(II)
;
_space_group_IT_number 15
_symmetry_cell_setting monoclinic
_symmetry_space_group_name_Hall '-C 2yc'
_symmetry_space_group_name_H-M 'C 1 2/c 1'
_atom_sites_solution_hydrogens geom
_atom_sites_solution_primary direct
_atom_sites_solution_secondary difmap
_audit_creation_method SHELXL-97
_cell_angle_alpha 90
_cell_angle_beta 112.62(3)
_cell_angle_gamma 90
_cell_formula_units_Z 8
_cell_length_a 11.291(6)
_cell_length_b 12.788(5)
_cell_length_c 14.332(7)
_cell_measurement_reflns_used 4719
_cell_measurement_temperature 120
_cell_measurement_theta_max 32.0
_cell_measurement_theta_min 2.5
_cell_volume 1910.2(16)
_computing_cell_refinement 'Denzo and Scalepack (Otwinowski & Minor, 1997)'
_computing_data_collection 'COLLECT (Nonius, 2000)'
_computing_data_reduction 'Denzo and Scalepack (Otwinowski & Minor, 1997)'
_computing_molecular_graphics 'ORTEP-3 (Farrugia, 1997)'
_computing_publication_material SHELXL97
_computing_structure_refinement 'SHELXL97 (Sheldrick, 1997)'
_computing_structure_solution 'SIR92 (Altomare et al., 1994)'
_diffrn_ambient_temperature 120
_diffrn_measured_fraction_theta_full 0.982
_diffrn_measured_fraction_theta_max 0.982
_diffrn_measurement_device_type 'KappaCCD (with Oxford Cryostream)'
_diffrn_measurement_method '\w scans with \k offsets'
_diffrn_radiation_monochromator graphite
_diffrn_radiation_source 'fine-focus sealed tube'
_diffrn_radiation_type MoK\a
_diffrn_radiation_wavelength 0.71073
_diffrn_reflns_av_R_equivalents 0.032
_diffrn_reflns_av_sigmaI/netI 0.054
_diffrn_reflns_limit_h_max 16
_diffrn_reflns_limit_h_min -16
_diffrn_reflns_limit_k_max 13
_diffrn_reflns_limit_k_min -18
_diffrn_reflns_limit_l_max 21
_diffrn_reflns_limit_l_min -20
_diffrn_reflns_number 4540
_diffrn_reflns_theta_full 32.0
_diffrn_reflns_theta_max 32.0
_diffrn_reflns_theta_min 3.1
_diffrn_standards_decay_% <2
_diffrn_standards_number 0
_exptl_absorpt_coefficient_mu 7.249
_exptl_absorpt_correction_T_max 0.337
_exptl_absorpt_correction_T_min 0.268
_exptl_absorpt_correction_type multi-scan
_exptl_absorpt_process_details 'HKL Scalepack (Otwinowski & Minor 1997)'
_exptl_crystal_colour 'dark red'
_exptl_crystal_density_diffrn 2.376
_exptl_crystal_density_method 'not measured'
_exptl_crystal_description prism
_exptl_crystal_F_000 1264
_exptl_crystal_size_max 0.20
_exptl_crystal_size_mid 0.15
_exptl_crystal_size_min 0.15
_refine_diff_density_max 1.30
_refine_diff_density_min -2.03
_refine_ls_extinction_coef 0.00086(19)
_refine_ls_extinction_expression Fc^*^=kFc[1+0.001xFc^2^\l^3^/sin(2\q)]^-1/4^
_refine_ls_extinction_method SHELXL97
_refine_ls_goodness_of_fit_ref 1.089
_refine_ls_hydrogen_treatment constr
_refine_ls_matrix_type full
_refine_ls_number_parameters 112
_refine_ls_number_reflns 3272
_refine_ls_number_restraints 0
_refine_ls_restrained_S_all 1.089
_refine_ls_R_factor_all 0.051
_refine_ls_R_factor_gt 0.040
_refine_ls_shift/su_max 0.001
_refine_ls_shift/su_mean 0.000
_refine_ls_structure_factor_coef Fsqd
_refine_ls_weighting_details 'calc w=1/[\s^2^(Fo^2^)+(0.0702P)^2^] where P=(Fo^2^+2Fc^2^)/3'
_refine_ls_weighting_scheme calc
_refine_ls_wR_factor_gt 0.120
_refine_ls_wR_factor_ref 0.123
_reflns_number_gt 2511
_reflns_number_total 3272
_reflns_threshold_expression I>2\s(I)
_cod_data_source_file sq1028.cif
_cod_data_source_block III
_cod_depositor_comments
;
The following automatic conversions were performed:
'_symmetry_cell_setting' value 'Monoclinic' changed to 'monoclinic'
according to '/home/saulius/struct/CIF-dictionaries/cif_core.dic'
dictionary named 'cif_core.dic' version 2.4.1 from 2010-06-29.

Automatic conversion script
Id: cif_fix_enum 1527 2010-12-29 10:47:43Z saulius 

The following automatic conversions were performed:

'_symmetry_cell_setting' value 'Monoclinic' changed to 'monoclinic'
according to /home/saulius/struct/CIF-dictionaries/cif_core.dic
dictionary named 'cif_core.dic' version 2.4.1 from 2010-06-29.

Automatic conversion script
Id: cif_fix_values 1715 2011-07-08 13:25:40Z adriana 
;
_cod_original_sg_symbol_H-M 'C 2/c'
_cod_database_code 2013693
_cod_database_fobs_code 2013693

loop_
_symmetry_equiv_pos_as_xyz
'x, y, z'
'-x, y, -z+1/2'
'x+1/2, y+1/2, z'
'-x+1/2, y+1/2, -z+1/2'
'-x, -y, -z'
'x, -y, z-1/2'
'-x+1/2, -y+1/2, -z'
'x+1/2, -y+1/2, z-1/2'

loop_
_atom_site_label
_atom_site_fract_x
_atom_site_fract_y
_atom_site_fract_z
_atom_site_U_iso_or_equiv
_atom_site_adp_type
_atom_site_calc_flag
_atom_site_refinement_flags
_atom_site_occupancy
_atom_site_disorder_assembly
_atom_site_disorder_group
_atom_site_type_symbol
Te1 0.43509(3) 0.396095(19) 0.08624(2) 0.02207(11) Uani d . 1 . . Te
Br1 0.60033(5) 0.32059(4) 0.01402(4) 0.03484(15) Uani d . 1 . . Br
O1 0.2933(3) 0.4285(3) 0.1498(2) 0.0282(7) Uani d . 1 . . O
N1 0.2464(4) 0.3474(3) 0.1805(3) 0.0259(7) Uani d . 1 . . N
C1 0.3875(3) 0.2510(3) 0.1194(3) 0.0177(7) Uani d . 1 . . C
C2 0.2956(3) 0.2553(3) 0.1670(3) 0.0200(7) Uani d . 1 . . C
C3 0.2499(4) 0.1612(3) 0.1974(3) 0.0210(8) Uani d . 1 . . C
C4 0.2961(4) 0.0690(3) 0.1783(3) 0.0224(8) Uani d . 1 . . C
H4 0.2677 0.0059 0.1979 0.027 Uiso calc R 1 . . H
C5 0.3845(4) 0.0628(3) 0.1303(3) 0.0207(8) Uani d . 1 . . C
C6 0.4303(4) 0.1535(3) 0.1021(3) 0.0197(7) Uani d . 1 . . C
H6 0.4907 0.1490 0.0709 0.024 Uiso calc R 1 . . H
C7 0.1569(4) 0.1706(3) 0.2496(4) 0.0268(9) Uani d . 1 . . C
H7A 0.0962 0.1121 0.2293 0.040 Uiso calc R 1 . . H
H7B 0.1098 0.2367 0.2302 0.040 Uiso calc R 1 . . H
H7C 0.2042 0.1691 0.3230 0.040 Uiso calc R 1 . . H
C8 0.4270(4) -0.0413(3) 0.1063(4) 0.0265(9) Uani d . 1 . . C
H8A 0.3617 -0.0688 0.0440 0.040 Uiso calc R 1 . . H
H8B 0.4390 -0.0900 0.1620 0.040 Uiso calc R 1 . . H
H8C 0.5083 -0.0330 0.0973 0.040 Uiso calc R 1 . . H

loop_
_atom_site_aniso_label
_atom_site_aniso_U_11
_atom_site_aniso_U_22
_atom_site_aniso_U_33
_atom_site_aniso_U_12
_atom_site_aniso_U_13
_atom_site_aniso_U_23
Te1 0.02458(16) 0.01743(16) 0.02281(17) -0.00170(9) 0.00758(11) 0.00132(10)
Br1 0.0335(3) 0.0348(3) 0.0402(3) -0.00372(19) 0.0186(2) 0.0024(2)
O1 0.0324(17) 0.0212(14) 0.0331(17) 0.0001(12) 0.0150(14) -0.0049(13)
N1 0.0272(18) 0.0220(17) 0.0275(18) 0.0046(14) 0.0095(15) 0.0019(15)
C1 0.0163(16) 0.0181(17) 0.0159(16) -0.0010(13) 0.0029(13) 0.0013(14)
C2 0.0156(17) 0.0237(19) 0.0199(17) 0.0012(14) 0.0061(14) -0.0002(15)
C3 0.0180(17) 0.027(2) 0.0180(17) -0.0001(14) 0.0064(14) -0.0002(15)
C4 0.0220(19) 0.0192(18) 0.0243(19) -0.0013(15) 0.0071(16) 0.0019(16)
C5 0.0189(17) 0.0193(18) 0.0228(19) 0.0028(14) 0.0067(15) -0.0014(16)
C6 0.0159(17) 0.0222(19) 0.0225(18) 0.0009(13) 0.0091(15) -0.0017(15)
C7 0.024(2) 0.029(2) 0.033(2) 0.0006(16) 0.0175(18) 0.0022(18)
C8 0.025(2) 0.0192(19) 0.036(2) 0.0004(15) 0.0136(18) -0.0038(17)

loop_
_atom_type_symbol
_atom_type_description
_atom_type_scat_dispersion_real
_atom_type_scat_dispersion_imag
_atom_type_scat_source
C C 0.0033 0.0016 'International Tables Vol C Tables 4.2.6.8 and 6.1.1.4'
H H 0.0000 0.0000 'International Tables Vol C Tables 4.2.6.8 and 6.1.1.4'
Br Br -0.2901 2.4595 'International Tables Vol C Tables 4.2.6.8 and 6.1.1.4'
N N 0.0061 0.0033 'International Tables Vol C Tables 4.2.6.8 and 6.1.1.4'
O O 0.0106 0.0060 'International Tables Vol C Tables 4.2.6.8 and 6.1.1.4'
Te Te -0.5308 1.6751 'International Tables Vol C Tables 4.2.6.8 and 6.1.1.4'

loop_
_geom_angle_atom_site_label_1
_geom_angle_atom_site_label_2
_geom_angle_atom_site_label_3
_geom_angle
_geom_angle_publ_flag
C1 Te1 O1 76.81(14) y
C1 Te1 Br1 92.76(11) y
O1 Te1 Br1 169.57(9) y
N1 O1 Te1 116.6(3) y
O1 N1 C2 113.5(4) y
C6 C1 C2 118.6(3) y
C6 C1 Te1 129.2(3) y
C2 C1 Te1 112.2(3) y
N1 C2 C3 118.0(4) y
N1 C2 C1 120.8(4) y
C3 C2 C1 121.1(3) n
C4 C3 C2 117.0(4) n
C4 C3 C7 124.2(4) n
C2 C3 C7 118.8(4) n
C3 C4 C5 122.9(4) n
C3 C4 H4 118.6 n
C5 C4 H4 118.6 n
C6 C5 C4 120.3(4) n
C6 C5 C8 119.1(4) n
C4 C5 C8 120.6(4) n
C5 C6 C1 120.0(4) n
C5 C6 H6 120.0 n
C1 C6 H6 120.0 n
C3 C7 H7A 109.5 n
C3 C7 H7B 109.5 n
H7A C7 H7B 109.5 n
C3 C7 H7C 109.5 n
H7A C7 H7C 109.5 n
H7B C7 H7C 109.5 n
C5 C8 H8A 109.5 n
C5 C8 H8B 109.5 n
H8A C8 H8B 109.5 n
C5 C8 H8C 109.5 n
H8A C8 H8C 109.5 n
H8B C8 H8C 109.5 n

loop_
_geom_bond_atom_site_label_1
_geom_bond_atom_site_label_2
_geom_bond_site_symmetry_2
_geom_bond_distance
_geom_bond_publ_flag
Te1 C1 . 2.038(4) y
Te1 O1 . 2.165(3) y
Te1 Br1 . 2.6401(16) y
O1 N1 . 1.315(5) y
N1 C2 . 1.348(5) y
C1 C6 . 1.394(6) n
C1 C2 . 1.445(5) n
C2 C3 . 1.441(6) n
C3 C4 . 1.360(6) n
C3 C7 . 1.510(6) n
C4 C5 . 1.415(6) n
C4 H4 . 0.9500 n
C5 C6 . 1.392(6) n
C5 C8 . 1.499(6) n
C6 H6 . 0.9500 n
C7 H7A . 0.9800 n
C7 H7B . 0.9800 n
C7 H7C . 0.9800 n
C8 H8A . 0.9800 n
C8 H8B . 0.9800 n
C8 H8C . 0.9800 n

loop_
_geom_torsion_atom_site_label_1
_geom_torsion_atom_site_label_2
_geom_torsion_atom_site_label_3
_geom_torsion_atom_site_label_4
_geom_torsion
_geom_torsion_publ_flag
C1 Te1 O1 N1 1.3(3) n
Br1 Te1 O1 N1 2.4(7) n
Te1 O1 N1 C2 0.0(4) n
O1 Te1 C1 C6 177.5(4) n
Br1 Te1 C1 C6 -2.3(3) n
O1 Te1 C1 C2 -2.1(2) n
Br1 Te1 C1 C2 178.1(2) n
O1 N1 C2 C3 -179.6(3) n
O1 N1 C2 C1 -2.1(5) n
C6 C1 C2 N1 -176.5(3) n
Te1 C1 C2 N1 3.1(5) n
C6 C1 C2 C3 0.9(5) n
Te1 C1 C2 C3 -179.5(3) n
N1 C2 C3 C4 176.8(4) n
C1 C2 C3 C4 -0.7(6) n
N1 C2 C3 C7 -4.3(6) n
C1 C2 C3 C7 178.2(4) n
C2 C3 C4 C5 -0.3(6) n
C7 C3 C4 C5 -179.2(4) n
C3 C4 C5 C6 1.2(6) n
C3 C4 C5 C8 -176.8(4) n
C4 C5 C6 C1 -1.1(6) n
C8 C5 C6 C1 177.0(4) n
C2 C1 C6 C5 0.0(5) n
Te1 C1 C6 C5 -179.6(3) n
